data_2226764
loop_
_publ_author_name
'Yang, Lei'
'Li, Bing'
'Xue, Qing'
'Huo, Yu'
'Wang, Gaopeng'

_publ_section_title
;
 <i>catena</i>-Poly[[(1,10-phenanthroline)lead(II)]bis(\m-5-chloro-2-hydroxybenzoato)]
;
_journal_coeditor_code BH2289
_journal_issue 8
_journal_name_full 'Acta Crystallographica Section E'
_journal_page_first m987
_journal_paper_doi 10.1107/S1600536810023561
_journal_volume 66
_journal_year 2010
_chemical_formula_iupac '[Pb (C7 H4 Cl O3)2 (C12 H8 N2)]'
_chemical_formula_moiety 'C26 H16 Cl2 N2 O6 Pb'
_chemical_formula_sum 'C26 H16 Cl2 N2 O6 Pb'
_chemical_formula_weight 730.51
_chemical_name_systematic
;
<i>catena</i>-Poly[[(1,10-phenanthroline)lead(II)]bis(\m-5-chloro-
2-hydroxybenzoato)]
;
_space_group_IT_number 2
_symmetry_cell_setting triclinic
_symmetry_space_group_name_Hall '-P 1'
_symmetry_space_group_name_H-M 'P -1'
_atom_sites_solution_hydrogens geom
_atom_sites_solution_primary direct
_atom_sites_solution_secondary difmap
_audit_creation_method SHELXL-97
_cell_angle_alpha 75.5080(10)
_cell_angle_beta 86.3020(10)
_cell_angle_gamma 68.3420(10)
_cell_formula_units_Z 2
_cell_length_a 8.91000(10)
_cell_length_b 11.29590(10)
_cell_length_c 13.58160(10)
_cell_measurement_reflns_used 5987
_cell_measurement_temperature 296(2)
_cell_measurement_theta_max 26.91
_cell_measurement_theta_min 2.81
_cell_volume 1229.43(2)
_computing_cell_refinement 'SAINT (Bruker, 2001)'
_computing_data_collection 'APEX2 (Bruker, 2001)'
_computing_data_reduction 'SAINT (Bruker, 2001)'
_computing_molecular_graphics 'SHELXTL (Sheldrick, 2008)'
_computing_publication_material 'SHELXTL (Sheldrick, 2008)'
_computing_structure_refinement 'SHELXS97 (Sheldrick, 2008)'
_computing_structure_solution 'SHELXS97 (Sheldrick, 2008)'
_diffrn_ambient_temperature 296(2)
_diffrn_measured_fraction_theta_full 0.994
_diffrn_measured_fraction_theta_max 0.994
_diffrn_measurement_device_type 'Bruker APEXII CCD'
_diffrn_measurement_method '\f and \w scans '
_diffrn_radiation_monochromator graphite
_diffrn_radiation_source 'fine-focus sealed tube'
_diffrn_radiation_type MoK\a
_diffrn_radiation_wavelength 0.71073
_diffrn_reflns_av_R_equivalents 0.0293
_diffrn_reflns_av_sigmaI/netI 0.0289
_diffrn_reflns_limit_h_max 11
_diffrn_reflns_limit_h_min -11
_diffrn_reflns_limit_k_max 14
_diffrn_reflns_limit_k_min -14
_diffrn_reflns_limit_l_max 17
_diffrn_reflns_limit_l_min -18
_diffrn_reflns_number 21579
_diffrn_reflns_theta_full 28.16
_diffrn_reflns_theta_max 28.16
_diffrn_reflns_theta_min 2.00
_exptl_absorpt_coefficient_mu 7.125
_exptl_absorpt_correction_T_max 0.181
_exptl_absorpt_correction_T_min 0.156
_exptl_absorpt_correction_type multi-scan
_exptl_absorpt_process_details '(SADABS; Bruker, 2001)'
_exptl_crystal_colour yellow
_exptl_crystal_density_diffrn 1.973
_exptl_crystal_density_method 'not measured'
_exptl_crystal_description Block
_exptl_crystal_F_000 700
_exptl_crystal_size_max 0.28
_exptl_crystal_size_mid 0.25
_exptl_crystal_size_min 0.24
_refine_diff_density_max 1.182
_refine_diff_density_min -0.594
_refine_ls_extinction_method none
_refine_ls_goodness_of_fit_ref 1.045
_refine_ls_hydrogen_treatment constr
_refine_ls_matrix_type full
_refine_ls_number_constraints 0
_refine_ls_number_parameters 334
_refine_ls_number_reflns 5987
_refine_ls_number_restraints 0
_refine_ls_restrained_S_all 1.045
_refine_ls_R_factor_all 0.0317
_refine_ls_R_factor_gt 0.0251
_refine_ls_shift/su_max 0.001
_refine_ls_shift/su_mean 0.000
_refine_ls_structure_factor_coef Fsqd
_refine_ls_weighting_details 'calc w=1/[\s^2^(Fo^2^)+(0.0349P)^2^+0.4720P] where P=(Fo^2^+2Fc^2^)/3'
_refine_ls_weighting_scheme calc
_refine_ls_wR_factor_gt 0.0613
_refine_ls_wR_factor_ref 0.0635
_reflns_number_gt 5339
_reflns_number_total 5987
_reflns_threshold_expression I>2\s(I)
_cod_data_source_file bh2289.cif
_cod_data_source_block I
_cod_database_code 2226764
_cod_database_fobs_code 2226764

loop_
_symmetry_equiv_pos_as_xyz
'x, y, z'
'-x, -y, -z'

loop_
_atom_site_type_symbol
_atom_site_label
_atom_site_fract_x
_atom_site_fract_y
_atom_site_fract_z
_atom_site_U_iso_or_equiv
_atom_site_adp_type
_atom_site_calc_flag
_atom_site_refinement_flags
_atom_site_occupancy
_atom_site_disorder_assembly
_atom_site_disorder_group
Pb Pb1 0.258486(14) -0.038882(12) -0.001073(10) 0.03675(5) Uani d . 1 . .
Cl Cl1 1.04796(14) -0.31797(16) 0.36720(10) 0.0779(4) Uani d . 1 . .
Cl Cl2 -0.2949(2) -0.0117(2) 0.47404(14) 0.1106(6) Uani d . 1 . .
O O5 0.0025(3) 0.0001(3) 0.1216(2) 0.0495(6) Uani d . 1 . .
O O1 0.5607(4) -0.1240(3) 0.0939(2) 0.0548(7) Uani d . 1 . .
O O2 0.3533(3) -0.1567(3) 0.1750(2) 0.0569(7) Uani d . 1 . .
O O4 0.1160(4) 0.1481(3) 0.1053(2) 0.0604(8) Uani d . 1 . .
N N1 0.2350(4) -0.2615(3) 0.0256(2) 0.0423(7) Uani d . 1 . .
N N2 0.4307(4) -0.1896(3) -0.1218(3) 0.0449(7) Uani d . 1 . .
C C12 0.2979(4) -0.3371(3) -0.0407(3) 0.0394(8) Uani d . 1 . .
O O3 0.3774(4) -0.2835(5) 0.3602(3) 0.0882(13) Uani d . 1 . .
H H3B 0.3326 -0.2436 0.3043 0.132 Uiso calc R 1 . .
C C11 0.3981(4) -0.2980(4) -0.1197(3) 0.0409(8) Uani d . 1 . .
C C13 0.5001(4) -0.1665(3) 0.1727(3) 0.0417(8) Uani d . 1 . .
C C14 0.5973(4) -0.2334(4) 0.2701(3) 0.0421(8) Uani d . 1 . .
C C15 0.5322(5) -0.2888(6) 0.3575(3) 0.0609(12) Uani d . 1 . .
C C7 0.4610(5) -0.3747(4) -0.1912(3) 0.0509(10) Uani d . 1 . .
C C8 0.5574(6) -0.3329(5) -0.2661(4) 0.0615(12) Uani d . 1 . .
H H8A 0.6005 -0.3804 -0.3148 0.074 Uiso calc R 1 . .
O O6 0.0401(4) 0.3062(3) 0.2185(3) 0.0704(9) Uani d . 1 . .
H H6B 0.0809 0.2756 0.1702 0.106 Uiso calc R 1 . .
C C21 -0.0455(4) 0.1217(4) 0.2486(3) 0.0419(8) Uani d . 1 . .
C C4 0.2689(5) -0.4538(4) -0.0344(4) 0.0496(9) Uani d . 1 . .
C C1 0.1447(5) -0.2992(4) 0.0995(3) 0.0506(9) Uani d . 1 . .
H H1A 0.1000 -0.2465 0.1446 0.061 Uiso calc R 1 . .
C C22 -0.0349(5) 0.2293(5) 0.2767(3) 0.0512(10) Uani d . 1 . .
C C19 0.7579(5) -0.2452(4) 0.2740(3) 0.0449(8) Uani d . 1 . .
H H19A 0.8040 -0.2107 0.2160 0.054 Uiso calc R 1 . .
C C20 0.0289(4) 0.0873(4) 0.1522(3) 0.0447(9) Uani d . 1 . .
C C9 0.5890(6) -0.2234(5) -0.2688(4) 0.0634(12) Uani d . 1 . .
H H9A 0.6523 -0.1946 -0.3191 0.076 Uiso calc R 1 . .
C C2 0.1143(6) -0.4148(5) 0.1118(4) 0.0590(11) Uani d . 1 . .
H H2A 0.0533 -0.4396 0.1655 0.071 Uiso calc R 1 . .
C C10 0.5239(5) -0.1554(5) -0.1941(3) 0.0551(10) Uani d . 1 . .
H H10A 0.5475 -0.0814 -0.1952 0.066 Uiso calc R 1 . .
C C26 -0.1257(5) 0.0475(4) 0.3101(3) 0.0510(9) Uani d . 1 . .
H H26A -0.1347 -0.0236 0.2916 0.061 Uiso calc R 1 . .
C C3 0.1744(6) -0.4899(4) 0.0450(4) 0.0616(12) Uani d . 1 . .
H H3A 0.1529 -0.5660 0.0517 0.074 Uiso calc R 1 . .
C C5 0.3351(6) -0.5275(5) -0.1086(4) 0.0664(13) Uani d . 1 . .
H H5A 0.3147 -0.6033 -0.1054 0.080 Uiso calc R 1 . .
C C6 0.4259(6) -0.4894(5) -0.1825(4) 0.0660(13) Uani d . 1 . .
H H6A 0.4673 -0.5396 -0.2297 0.079 Uiso calc R 1 . .
C C25 -0.1914(6) 0.0793(5) 0.3981(3) 0.0638(12) Uani d . 1 . .
C C24 -0.1821(6) 0.1881(6) 0.4256(4) 0.0740(15) Uani d . 1 . .
H H24A -0.2285 0.2099 0.4851 0.089 Uiso calc R 1 . .
C C23 -0.1051(6) 0.2610(6) 0.3650(4) 0.0688(13) Uani d . 1 . .
H H23A -0.0993 0.3335 0.3830 0.083 Uiso calc R 1 . .
C C18 0.8483(5) -0.3069(5) 0.3622(3) 0.0616(12) Uani d . 1 . .
C C17 0.7827(7) -0.3620(7) 0.4485(4) 0.0867(19) Uani d . 1 . .
H H17A 0.8447 -0.4035 0.5085 0.104 Uiso calc R 1 . .
C C16 0.6277(7) -0.3553(7) 0.4453(4) 0.090(2) Uani d . 1 . .
H H16A 0.5853 -0.3956 0.5025 0.108 Uiso calc R 1 . .

loop_
_atom_site_aniso_label
_atom_site_aniso_U_11
_atom_site_aniso_U_22
_atom_site_aniso_U_33
_atom_site_aniso_U_12
_atom_site_aniso_U_13
_atom_site_aniso_U_23
Pb1 0.03379(8) 0.04199(8) 0.03692(8) -0.01778(5) 0.00344(5) -0.00846(5)
Cl1 0.0494(6) 0.1113(10) 0.0641(8) -0.0373(7) -0.0139(5) 0.0104(7)
Cl2 0.1064(12) 0.1390(15) 0.0809(10) -0.0634(11) 0.0396(9) 0.0020(10)
O5 0.0489(15) 0.0541(15) 0.0449(16) -0.0154(13) -0.0012(12) -0.0156(13)
O1 0.0612(18) 0.0596(17) 0.0402(16) -0.0272(15) -0.0072(13) 0.0037(13)
O2 0.0420(15) 0.0743(19) 0.0543(18) -0.0233(14) -0.0065(13) -0.0106(15)
O4 0.0583(18) 0.072(2) 0.0588(19) -0.0311(16) 0.0224(15) -0.0228(16)
N1 0.0386(16) 0.0421(15) 0.0465(18) -0.0169(13) 0.0001(13) -0.0076(13)
N2 0.0396(16) 0.0503(18) 0.0479(19) -0.0189(14) 0.0051(14) -0.0144(15)
C12 0.0337(17) 0.0355(17) 0.044(2) -0.0068(14) -0.0094(15) -0.0072(14)
O3 0.054(2) 0.168(4) 0.055(2) -0.063(2) 0.0100(16) -0.016(2)
C11 0.0334(17) 0.0426(18) 0.043(2) -0.0090(15) -0.0082(15) -0.0089(15)
C13 0.0431(19) 0.0386(18) 0.046(2) -0.0132(15) -0.0020(16) -0.0157(16)
C14 0.0409(19) 0.051(2) 0.038(2) -0.0194(16) 0.0004(15) -0.0123(16)
C15 0.052(2) 0.097(4) 0.042(2) -0.037(2) 0.0066(19) -0.017(2)
C7 0.047(2) 0.049(2) 0.048(2) -0.0041(17) -0.0109(18) -0.0144(18)
C8 0.059(3) 0.073(3) 0.045(2) -0.010(2) 0.003(2) -0.023(2)
O6 0.068(2) 0.075(2) 0.085(3) -0.0421(18) 0.0217(18) -0.0284(19)
C21 0.0324(17) 0.054(2) 0.0364(19) -0.0137(16) -0.0002(14) -0.0095(16)
C4 0.050(2) 0.0374(19) 0.058(2) -0.0137(17) -0.0157(19) -0.0045(17)
C1 0.050(2) 0.051(2) 0.050(2) -0.0226(18) 0.0022(18) -0.0045(18)
C22 0.038(2) 0.065(3) 0.052(2) -0.0196(19) 0.0005(17) -0.016(2)
C19 0.0416(19) 0.052(2) 0.039(2) -0.0193(17) 0.0012(16) -0.0035(16)
C20 0.0338(18) 0.055(2) 0.040(2) -0.0095(16) -0.0021(15) -0.0103(17)
C9 0.053(3) 0.079(3) 0.055(3) -0.020(2) 0.010(2) -0.017(2)
C2 0.054(2) 0.058(3) 0.061(3) -0.029(2) 0.000(2) 0.005(2)
C10 0.050(2) 0.064(3) 0.056(3) -0.026(2) 0.014(2) -0.018(2)
C26 0.044(2) 0.061(2) 0.046(2) -0.0218(19) 0.0014(17) -0.0048(18)
C3 0.061(3) 0.046(2) 0.078(3) -0.027(2) -0.011(2) -0.003(2)
C5 0.072(3) 0.045(2) 0.085(4) -0.019(2) -0.014(3) -0.021(2)
C6 0.073(3) 0.054(2) 0.069(3) -0.010(2) -0.007(3) -0.029(2)
C25 0.052(2) 0.088(3) 0.043(2) -0.028(2) 0.0101(19) 0.000(2)
C24 0.061(3) 0.111(4) 0.047(3) -0.022(3) 0.012(2) -0.030(3)
C23 0.065(3) 0.087(3) 0.063(3) -0.028(3) 0.011(2) -0.036(3)
C18 0.049(2) 0.090(3) 0.044(2) -0.033(2) -0.0051(19) -0.001(2)
C17 0.068(3) 0.146(6) 0.042(3) -0.053(4) -0.011(2) 0.010(3)
C16 0.078(4) 0.157(6) 0.040(3) -0.067(4) 0.001(2) 0.006(3)

loop_
_atom_type_symbol
_atom_type_description
_atom_type_scat_dispersion_real
_atom_type_scat_dispersion_imag
_atom_type_scat_source
C C 0.0033 0.0016 'International Tables Vol C Tables 4.2.6.8 and 6.1.1.4'
H H 0.0000 0.0000 'International Tables Vol C Tables 4.2.6.8 and 6.1.1.4'
Cl Cl 0.1484 0.1585 'International Tables Vol C Tables 4.2.6.8 and 6.1.1.4'
N N 0.0061 0.0033 'International Tables Vol C Tables 4.2.6.8 and 6.1.1.4'
O O 0.0106 0.0060 'International Tables Vol C Tables 4.2.6.8 and 6.1.1.4'
Pb Pb -3.3944 10.1111 'International Tables Vol C Tables 4.2.6.8 and 6.1.1.4'

loop_
_geom_angle_atom_site_label_1
_geom_angle_atom_site_label_2
_geom_angle_atom_site_label_3
_geom_angle_site_symmetry_1
_geom_angle_site_symmetry_3
_geom_angle
_geom_angle_publ_flag
O2 Pb1 N1 . . 74.00(10) ?
O2 Pb1 N2 . . 107.51(10) ?
N1 Pb1 N2 . . 63.52(10) ?
O2 Pb1 O5 . . 70.89(9) ?
N1 Pb1 O5 . . 81.85(9) ?
N2 Pb1 O5 . . 143.50(9) ?
O2 Pb1 O4 . . 76.94(10) ?
N1 Pb1 O4 . . 128.10(10) ?
N2 Pb1 O4 . . 168.25(9) ?
O5 Pb1 O4 . . 48.05(9) ?
O2 Pb1 O5 . 2 135.16(9) ?
N1 Pb1 O5 . 2 73.83(9) ?
N2 Pb1 O5 . 2 84.71(9) ?
O5 Pb1 O5 . 2 74.36(9) ?
O4 Pb1 O5 . 2 99.85(9) ?
O2 Pb1 O1 . . 48.91(9) ?
N1 Pb1 O1 . . 97.78(9) ?
N2 Pb1 O1 . . 81.42(10) ?
O5 Pb1 O1 . . 116.23(9) ?
O4 Pb1 O1 . . 94.20(10) ?
O5 Pb1 O1 2 . 165.95(9) ?
O2 Pb1 O1 . 2_655 111.66(9) ?
N1 Pb1 O1 . 2_655 145.69(10) ?
N2 Pb1 O1 . 2_655 83.09(9) ?
O5 Pb1 O1 . 2_655 132.42(9) ?
O4 Pb1 O1 . 2_655 85.17(9) ?
O5 Pb1 O1 2 2_655 112.58(8) ?
O1 Pb1 O1 . 2_655 68.01(9) ?
O2 Pb1 C13 . . 24.55(10) ?
N1 Pb1 C13 . . 85.87(10) ?
N2 Pb1 C13 . . 94.97(10) ?
O5 Pb1 C13 . . 93.59(10) ?
O4 Pb1 C13 . . 84.95(10) ?
O5 Pb1 C13 2 . 157.51(10) ?
O1 Pb1 C13 . . 24.36(9) ?
O1 Pb1 C13 2_655 . 89.63(10) ?
O2 Pb1 C20 . . 68.44(10) ?
N1 Pb1 C20 . . 103.98(11) ?
N2 Pb1 C20 . . 167.39(11) ?
O5 Pb1 C20 . . 24.29(10) ?
O4 Pb1 C20 . . 24.36(10) ?
O5 Pb1 C20 2 . 90.21(9) ?
O1 Pb1 C20 . . 102.90(9) ?
O1 Pb1 C20 2_655 . 109.53(11) ?
C13 Pb1 C20 . . 85.33(10) ?
O2 Pb1 Pb1 . 2 104.32(7) ?
N1 Pb1 Pb1 . 2 74.65(7) ?
N2 Pb1 Pb1 . 2 116.10(7) ?
O5 Pb1 Pb1 . 2 37.70(6) ?
O4 Pb1 Pb1 . 2 72.18(7) ?
O5 Pb1 Pb1 2 2 36.66(6) ?
O1 Pb1 Pb1 . 2 152.88(6) ?
O1 Pb1 Pb1 2_655 2 131.46(6) ?
C13 Pb1 Pb1 . 2 128.72(8) ?
C20 Pb1 Pb1 . 2 55.75(7) ?
C20 O5 Pb1 . . 93.7(2) ?
C20 O5 Pb1 . 2 126.0(2) ?
Pb1 O5 Pb1 . 2 105.64(9) ?
C13 O1 Pb1 . . 87.2(2) ?
C13 O1 Pb1 . 2_655 145.9(3) ?
Pb1 O1 Pb1 . 2_655 111.99(9) ?
C13 O2 Pb1 . . 101.9(3) ?
C20 O4 Pb1 . . 92.2(2) ?
C1 N1 C12 . . 118.6(3) ?
C1 N1 Pb1 . . 119.9(3) ?
C12 N1 Pb1 . . 121.1(2) ?
C10 N2 C11 . . 117.9(4) ?
C10 N2 Pb1 . . 124.7(3) ?
C11 N2 Pb1 . . 116.5(2) ?
N1 C12 C4 . . 121.9(4) ?
N1 C12 C11 . . 118.9(3) ?
C4 C12 C11 . . 119.2(4) ?
C15 O3 H3B . . 109.5 ?
N2 C11 C7 . . 122.2(4) ?
N2 C11 C12 . . 118.5(3) ?
C7 C11 C12 . . 119.3(4) ?
O1 C13 O2 . . 122.0(4) ?
O1 C13 C14 . . 121.3(3) ?
O2 C13 C14 . . 116.7(4) ?
O1 C13 Pb1 . . 68.5(2) ?
O2 C13 Pb1 . . 53.5(2) ?
C14 C13 Pb1 . . 170.2(3) ?
C19 C14 C15 . . 118.5(4) ?
C19 C14 C13 . . 120.0(3) ?
C15 C14 C13 . . 121.5(3) ?
O3 C15 C16 . . 117.5(4) ?
O3 C15 C14 . . 122.5(4) ?
C16 C15 C14 . . 120.0(4) ?
C8 C7 C11 . . 117.1(4) ?
C8 C7 C6 . . 123.7(4) ?
C11 C7 C6 . . 119.2(4) ?
C9 C8 C7 . . 120.6(4) ?
C9 C8 H8A . . 119.7 ?
C7 C8 H8A . . 119.7 ?
C22 O6 H6B . . 109.5 ?
C26 C21 C22 . . 119.5(4) ?
C26 C21 C20 . . 120.4(4) ?
C22 C21 C20 . . 120.1(4) ?
C3 C4 C12 . . 117.3(4) ?
C3 C4 C5 . . 123.5(4) ?
C12 C4 C5 . . 119.2(4) ?
N1 C1 C2 . . 122.6(4) ?
N1 C1 H1A . . 118.7 ?
C2 C1 H1A . . 118.7 ?
O6 C22 C23 . . 118.4(4) ?
O6 C22 C21 . . 121.9(4) ?
C23 C22 C21 . . 119.7(4) ?
C18 C19 C14 . . 120.6(4) ?
C18 C19 H19A . . 119.7 ?
C14 C19 H19A . . 119.7 ?
O5 C20 O4 . . 122.8(4) ?
O5 C20 C21 . . 119.4(4) ?
O4 C20 C21 . . 117.8(4) ?
O5 C20 Pb1 . . 62.0(2) ?
O4 C20 Pb1 . . 63.4(2) ?
C21 C20 Pb1 . . 163.5(2) ?
C8 C9 C10 . . 118.2(5) ?
C8 C9 H9A . . 120.9 ?
C10 C9 H9A . . 120.9 ?
C3 C2 C1 . . 119.2(4) ?
C3 C2 H2A . . 120.4 ?
C1 C2 H2A . . 120.4 ?
N2 C10 C9 . . 124.0(5) ?
N2 C10 H10A . . 118.0 ?
C9 C10 H10A . . 118.0 ?
C25 C26 C21 . . 119.7(4) ?
C25 C26 H26A . . 120.1 ?
C21 C26 H26A . . 120.1 ?
C2 C3 C4 . . 120.3(4) ?
C2 C3 H3A . . 119.8 ?
C4 C3 H3A . . 119.8 ?
C6 C5 C4 . . 121.2(4) ?
C6 C5 H5A . . 119.4 ?
C4 C5 H5A . . 119.4 ?
C5 C6 C7 . . 121.9(4) ?
C5 C6 H6A . . 119.0 ?
C7 C6 H6A . . 119.0 ?
C26 C25 C24 . . 120.7(4) ?
C26 C25 Cl2 . . 119.8(4) ?
C24 C25 Cl2 . . 119.5(4) ?
C23 C24 C25 . . 119.5(4) ?
C23 C24 H24A . . 120.3 ?
C25 C24 H24A . . 120.3 ?
C24 C23 C22 . . 120.9(5) ?
C24 C23 H23A . . 119.6 ?
C22 C23 H23A . . 119.6 ?
C19 C18 C17 . . 120.4(4) ?
C19 C18 Cl1 . . 120.3(3) ?
C17 C18 Cl1 . . 119.3(4) ?
C16 C17 C18 . . 119.9(5) ?
C16 C17 H17A . . 120.1 ?
C18 C17 H17A . . 120.1 ?
C17 C16 C15 . . 120.5(5) ?
C17 C16 H16A . . 119.8 ?
C15 C16 H16A . . 119.8 ?

loop_
_geom_bond_atom_site_label_1
_geom_bond_atom_site_label_2
_geom_bond_site_symmetry_2
_geom_bond_distance
_geom_bond_publ_flag
Pb1 O2 . 2.458(3) ?
Pb1 O5 . 2.703(3) ?
Pb1 O4 . 2.734(3) ?
Pb1 O5 2 2.768(3) ?
Pb1 O1 . 2.785(3) ?
Pb1 O1 2_655 2.887(3) ?
Pb1 N1 . 2.534(3) ?
Pb1 N2 . 2.662(3) ?
Cl1 C18 . 1.742(4) ?
Cl2 C25 . 1.737(5) ?
O5 C20 . 1.259(5) ?
O5 Pb1 2 2.768(3) ?
O1 C13 . 1.235(5) ?
O1 Pb1 2_655 2.887(3) ?
O2 C13 . 1.270(5) ?
O4 C20 . 1.261(5) ?
N1 C1 . 1.331(5) ?
N1 C12 . 1.350(5) ?
N2 C10 . 1.321(5) ?
N2 C11 . 1.353(5) ?
C12 C4 . 1.416(5) ?
C12 C11 . 1.439(5) ?
O3 C15 . 1.357(5) ?
O3 H3B . 0.8200 ?
C11 C7 . 1.415(5) ?
C13 C14 . 1.495(5) ?
C14 C19 . 1.390(5) ?
C14 C15 . 1.395(6) ?
C15 C16 . 1.386(7) ?
C7 C8 . 1.394(7) ?
C7 C6 . 1.417(7) ?
C8 C9 . 1.358(7) ?
C8 H8A . 0.9300 ?
O6 C22 . 1.358(6) ?
O6 H6B . 0.8200 ?
C21 C26 . 1.388(6) ?
C21 C22 . 1.399(6) ?
C21 C20 . 1.502(5) ?
C4 C3 . 1.398(7) ?
C4 C5 . 1.426(7) ?
C1 C2 . 1.397(6) ?
C1 H1A . 0.9300 ?
C22 C23 . 1.382(6) ?
C19 C18 . 1.364(6) ?
C19 H19A . 0.9300 ?
C9 C10 . 1.393(7) ?
C9 H9A . 0.9300 ?
C2 C3 . 1.348(7) ?
C2 H2A . 0.9300 ?
C10 H10A . 0.9300 ?
C26 C25 . 1.366(6) ?
C26 H26A . 0.9300 ?
C3 H3A . 0.9300 ?
C5 C6 . 1.336(8) ?
C5 H5A . 0.9300 ?
C6 H6A . 0.9300 ?
C25 C24 . 1.402(8) ?
C24 C23 . 1.354(8) ?
C24 H24A . 0.9300 ?
C23 H23A . 0.9300 ?
C18 C17 . 1.385(7) ?
C17 C16 . 1.358(7) ?
C17 H17A . 0.9300 ?
C16 H16A . 0.9300 ?
